data_4083112
loop_
_publ_author_name
'Gu, Xiaoxia'
'Zhu, Xiancui'
'Wei, Yun'
'Wang, Shaowu'
'Zhou, Shuangliu'
'Zhang, Guangchao'
'Mu, Xiaolong'

_publ_section_title
;
 CNC-Pincer Rare-Earth Metal Amido Complexes with a Diarylamido Linked
 Biscarbene Ligand: Synthesis, Characterization, and Catalytic Activity
;
_journal_issue 9
_journal_name_full Organometallics
_journal_page_first 2372
_journal_paper_doi 10.1021/om500354s
_journal_volume 33
_journal_year 2014
_chemical_formula_sum 'C46 H66 Eu N7 Si4'
_chemical_formula_weight 981.38
_chemical_name_systematic
; 
 ? 
;
_space_group_IT_number 14
_symmetry_cell_setting monoclinic
_symmetry_space_group_name_Hall '-P 2ybc'
_symmetry_space_group_name_H-M 'P 1 21/c 1'
_atom_sites_solution_hydrogens geom
_atom_sites_solution_primary direct
_atom_sites_solution_secondary difmap
_audit_creation_method SHELXL-97
_cell_angle_alpha 90.00
_cell_angle_beta 110.148(6)
_cell_angle_gamma 90.00
_cell_formula_units_Z 4
_cell_length_a 21.002(9)
_cell_length_b 12.514(6)
_cell_length_c 20.688(9)
_cell_measurement_reflns_used 5675
_cell_measurement_temperature 293(2)
_cell_measurement_theta_max 22.25
_cell_measurement_theta_min 2.36
_cell_volume 5104(4)
_computing_cell_refinement 'Bruker SMART'
_computing_data_collection 'Bruker SMART'
_computing_data_reduction 'Bruker SAINT'
_computing_molecular_graphics 'Bruker SHELXTL'
_computing_publication_material 'Bruker SHELXTL'
_computing_structure_refinement 'SHELXL-97 (Sheldrick, 1997)'
_computing_structure_solution 'SHELXS-97 (Sheldrick, 1990)'
_diffrn_ambient_temperature 293(2)
_diffrn_measured_fraction_theta_full 0.971
_diffrn_measured_fraction_theta_max 0.971
_diffrn_measurement_device_type 'CCD area detector'
_diffrn_measurement_method 'phi and omega scans'
_diffrn_radiation_monochromator graphite
_diffrn_radiation_source 'fine-focus sealed tube'
_diffrn_radiation_type MoK\a
_diffrn_radiation_wavelength 0.71073
_diffrn_reflns_av_R_equivalents 0.1687
_diffrn_reflns_av_sigmaI/netI 0.1965
_diffrn_reflns_limit_h_max 27
_diffrn_reflns_limit_h_min -26
_diffrn_reflns_limit_k_max 16
_diffrn_reflns_limit_k_min -16
_diffrn_reflns_limit_l_max 26
_diffrn_reflns_limit_l_min -25
_diffrn_reflns_number 41456
_diffrn_reflns_theta_full 27.88
_diffrn_reflns_theta_max 27.88
_diffrn_reflns_theta_min 1.93
_exptl_absorpt_coefficient_mu 1.359
_exptl_absorpt_correction_T_max 0.7362
_exptl_absorpt_correction_T_min 0.6702
_exptl_absorpt_correction_type multi-scan
_exptl_crystal_colour colorless
_exptl_crystal_density_diffrn 1.277
_exptl_crystal_density_method 'not measured'
_exptl_crystal_description block
_exptl_crystal_F_000 2040
_exptl_crystal_size_max 0.32
_exptl_crystal_size_mid 0.25
_exptl_crystal_size_min 0.24
_platon_squeeze_details
;
;
_refine_diff_density_max 3.092
_refine_diff_density_min -3.077
_refine_diff_density_rms 0.165
_refine_ls_extinction_method none
_refine_ls_goodness_of_fit_ref 1.074
_refine_ls_hydrogen_treatment mixed
_refine_ls_matrix_type full
_refine_ls_number_parameters 537
_refine_ls_number_reflns 11833
_refine_ls_number_restraints 864
_refine_ls_restrained_S_all 1.061
_refine_ls_R_factor_all 0.1809
_refine_ls_R_factor_gt 0.0870
_refine_ls_shift/su_max 0.061
_refine_ls_shift/su_mean 0.001
_refine_ls_structure_factor_coef Fsqd
_refine_ls_weighting_details 'calc w=1/[\s^2^(Fo^2^)+(0.0502P)^2^+0.0000P] where P=(Fo^2^+2Fc^2^)/3'
_refine_ls_weighting_scheme calc
_refine_ls_wR_factor_gt 0.1716
_refine_ls_wR_factor_ref 0.1930
_reflns_number_gt 5188
_reflns_number_total 11833
_reflns_threshold_expression >2sigma(I)
_cod_data_source_file om500354s_si_002.cif
_cod_data_source_block 9
_cod_depositor_comments
;
The following automatic conversions were performed:

'_symmetry_cell_setting' value 'Monoclinic' changed to 'monoclinic'
according to
/usr/data/users/saulius/crontab/automatic-downloads/rss-feeds/ACS/lib/dictionaries/cif_core.dic
dictionary named 'cif_core.dic' version 2.4.2 from 2011-04-26.

Automatic conversion script
Id: cif_fix_values 2281 2013-09-26 08:29:07Z andrius 

 Adding full bibliography for 4083104--4083112.cif.
;
_cod_original_sg_symbol_H-M P21/c
_cod_database_code 4083112

loop_
_symmetry_equiv_pos_as_xyz
'x, y, z'
'-x, y+1/2, -z+1/2'
'-x, -y, -z'
'x, -y-1/2, z-1/2'

loop_
_atom_site_label
_atom_site_type_symbol
_atom_site_fract_x
_atom_site_fract_y
_atom_site_fract_z
_atom_site_U_iso_or_equiv
_atom_site_adp_type
_atom_site_occupancy
_atom_site_symmetry_multiplicity
_atom_site_calc_flag
_atom_site_refinement_flags
C1 C 0.2381(7) 0.7213(10) 0.2322(6) 0.094(2) Uani 1 1 d U
H1 H 0.2680 0.7394 0.2097 0.112 Uiso 1 1 calc R
C2 C 0.2263(7) 0.7938(11) 0.2828(7) 0.101(3) Uani 1 1 d U
H2 H 0.2504 0.8573 0.2954 0.122 Uiso 1 1 calc R
C3 C 0.1776(7) 0.7639(11) 0.3114(6) 0.096(3) Uani 1 1 d U
H3 H 0.1687 0.8099 0.3426 0.116 Uiso 1 1 calc R
C4 C 0.1437(7) 0.6736(11) 0.2961(6) 0.094(2) Uani 1 1 d U
H4 H 0.1112 0.6570 0.3157 0.113 Uiso 1 1 calc R
C5 C 0.1566(6) 0.6052(10) 0.2519(6) 0.088(2) Uani 1 1 d U
H5 H 0.1330 0.5410 0.2427 0.106 Uiso 1 1 calc R
C6 C 0.2032(6) 0.6249(9) 0.2191(5) 0.074(2) Uani 1 1 d U
C7 C 0.2148(6) 0.5484(9) 0.1699(5) 0.079(2) Uani 1 1 d U
H7A H 0.2575 0.5653 0.1640 0.095 Uiso 1 1 calc R
H7B H 0.2184 0.4769 0.1890 0.095 Uiso 1 1 calc R
C8 C 0.1015(6) 0.6091(8) 0.0825(5) 0.067(2) Uani 1 1 d U
H8 H 0.0877 0.6553 0.1103 0.080 Uiso 1 1 calc R
C9 C 0.0673(5) 0.5865(7) 0.0143(5) 0.0564(19) Uani 1 1 d U
H9 H 0.0262 0.6148 -0.0139 0.068 Uiso 1 1 calc R
C10 C 0.1663(5) 0.4867(7) 0.0491(5) 0.0533(18) Uani 1 1 d U
C11 C 0.0902(5) 0.4708(7) -0.0737(4) 0.0443(16) Uani 1 1 d U
C12 C 0.0538(4) 0.5392(7) -0.1255(4) 0.0481(17) Uani 1 1 d U
H12 H 0.0454 0.6084 -0.1140 0.058 Uiso 1 1 calc R
C13 C 0.0291(5) 0.5082(7) -0.1942(4) 0.0506(19) Uani 1 1 d U
C14 C 0.0392(5) 0.4036(7) -0.2081(4) 0.0497(19) Uani 1 1 d U
H14 H 0.0212 0.3787 -0.2531 0.060 Uiso 1 1 calc R
C15 C 0.0760(4) 0.3341(7) -0.1559(4) 0.0477(16) Uani 1 1 d U
H15 H 0.0824 0.2639 -0.1673 0.057 Uiso 1 1 calc R
C16 C 0.1039(4) 0.3666(7) -0.0864(4) 0.0416(15) Uani 1 1 d U
C17 C -0.0080(5) 0.5868(8) -0.2503(5) 0.071(3) Uani 1 1 d U
H17A H -0.0091 0.5598 -0.2941 0.106 Uiso 1 1 calc R
H17B H 0.0151 0.6543 -0.2416 0.106 Uiso 1 1 calc R
H17C H -0.0536 0.5960 -0.2508 0.106 Uiso 1 1 calc R
C18 C 0.1295(4) 0.1899(6) -0.0466(4) 0.0412(15) Uani 1 1 d U
C19 C 0.0637(4) 0.1560(7) -0.0514(4) 0.0452(16) Uani 1 1 d U
H19 H 0.0315 0.2075 -0.0522 0.054 Uiso 1 1 calc R
C20 C 0.0454(5) 0.0495(7) -0.0551(4) 0.0474(18) Uani 1 1 d U
H20 H 0.0011 0.0311 -0.0600 0.057 Uiso 1 1 calc R
C21 C 0.0926(5) -0.0302(7) -0.0514(4) 0.0488(19) Uani 1 1 d U
C22 C 0.1570(5) 0.0001(7) -0.0484(4) 0.0498(17) Uani 1 1 d U
H22 H 0.1894 -0.0518 -0.0460 0.060 Uiso 1 1 calc R
C23 C 0.1735(5) 0.1077(7) -0.0488(4) 0.0444(16) Uani 1 1 d U
C24 C 0.0742(6) -0.1484(7) -0.0506(6) 0.074(3) Uani 1 1 d U
H24A H 0.0876 -0.1730 -0.0039 0.111 Uiso 1 1 calc R
H24B H 0.0973 -0.1892 -0.0751 0.111 Uiso 1 1 calc R
H24C H 0.0261 -0.1570 -0.0724 0.111 Uiso 1 1 calc R
C25 C 0.2639(5) 0.0705(7) -0.1011(5) 0.0506(18) Uani 1 1 d U
H25 H 0.2429 0.0132 -0.1289 0.061 Uiso 1 1 calc R
C26 C 0.3236(5) 0.1152(7) -0.0951(5) 0.0511(18) Uani 1 1 d U
H26 H 0.3523 0.0942 -0.1184 0.061 Uiso 1 1 calc R
C27 C 0.2836(5) 0.2085(7) -0.0228(5) 0.0448(17) Uani 1 1 d U
C28 C 0.3945(4) 0.2689(8) -0.0326(5) 0.0545(18) Uani 1 1 d U
H28A H 0.3998 0.3065 0.0099 0.065 Uiso 1 1 calc R
H28B H 0.3861 0.3217 -0.0689 0.065 Uiso 1 1 calc R
C29 C 0.4592(5) 0.2115(8) -0.0252(5) 0.0552(18) Uani 1 1 d U
C30 C 0.4797(5) 0.1967(8) -0.0817(6) 0.063(2) Uani 1 1 d U
H30 H 0.4535 0.2241 -0.1244 0.075 Uiso 1 1 calc R
C31 C 0.5383(5) 0.1422(8) -0.0753(6) 0.067(2) Uani 1 1 d U
H31 H 0.5509 0.1316 -0.1137 0.080 Uiso 1 1 calc R
C32 C 0.5783(5) 0.1032(8) -0.0124(6) 0.069(2) Uani 1 1 d U
H32 H 0.6174 0.0652 -0.0089 0.083 Uiso 1 1 calc R
C33 C 0.5616(5) 0.1194(9) 0.0446(6) 0.073(2) Uani 1 1 d U
H33 H 0.5902 0.0957 0.0873 0.088 Uiso 1 1 calc R
C34 C 0.4997(5) 0.1730(8) 0.0386(5) 0.067(2) Uani 1 1 d U
H34 H 0.4868 0.1820 0.0770 0.080 Uiso 1 1 calc R
C35 C 0.3871(5) 0.1590(9) 0.1486(6) 0.090(3) Uani 1 1 d U
H35A H 0.3761 0.1667 0.0998 0.134 Uiso 1 1 calc R
H35B H 0.4225 0.1069 0.1658 0.134 Uiso 1 1 calc R
H35C H 0.4023 0.2264 0.1707 0.134 Uiso 1 1 calc R
C36 C 0.2872(6) -0.0171(8) 0.1253(6) 0.083(3) Uani 1 1 d U
H36A H 0.2422 -0.0359 0.1230 0.124 Uiso 1 1 calc R
H36B H 0.3186 -0.0701 0.1514 0.124 Uiso 1 1 calc R
H36C H 0.2889 -0.0137 0.0795 0.124 Uiso 1 1 calc R
C37 C 0.3384(6) 0.0901(10) 0.2633(5) 0.092(3) Uani 1 1 d U
H37A H 0.3378 0.1563 0.2865 0.138 Uiso 1 1 calc R
H37B H 0.3836 0.0614 0.2791 0.138 Uiso 1 1 calc R
H37C H 0.3082 0.0402 0.2731 0.138 Uiso 1 1 calc R
C38 C 0.1426(5) 0.0597(8) 0.1617(6) 0.081(3) Uani 1 1 d U
H38A H 0.1283 0.0361 0.1147 0.121 Uiso 1 1 calc R
H38B H 0.1044 0.0603 0.1771 0.121 Uiso 1 1 calc R
H38C H 0.1766 0.0119 0.1900 0.121 Uiso 1 1 calc R
C39 C 0.2013(5) 0.2421(10) 0.2602(5) 0.082(3) Uani 1 1 d U
H39A H 0.2350 0.2974 0.2697 0.123 Uiso 1 1 calc R
H39B H 0.2190 0.1825 0.2903 0.123 Uiso 1 1 calc R
H39C H 0.1616 0.2690 0.2675 0.123 Uiso 1 1 calc R
C40 C 0.1055(5) 0.2843(8) 0.1177(5) 0.060(2) Uani 1 1 d U
H40A H 0.1174 0.3581 0.1275 0.089 Uiso 1 1 calc R
H40B H 0.0667 0.2679 0.1304 0.089 Uiso 1 1 calc R
H40C H 0.0948 0.2713 0.0694 0.089 Uiso 1 1 calc R
C41 C 0.4816(5) 0.4236(10) 0.1643(6) 0.097(4) Uani 1 1 d U
H41A H 0.4776 0.3474 0.1592 0.145 Uiso 1 1 calc R
H41B H 0.5159 0.4407 0.2076 0.145 Uiso 1 1 calc R
H41C H 0.4940 0.4533 0.1275 0.145 Uiso 1 1 calc R
C42 C 0.3789(6) 0.4217(9) 0.2359(5) 0.085(3) Uani 1 1 d U
H42A H 0.3504 0.4703 0.2495 0.127 Uiso 1 1 calc R
H42B H 0.4200 0.4098 0.2740 0.127 Uiso 1 1 calc R
H42C H 0.3555 0.3550 0.2221 0.127 Uiso 1 1 calc R
C43 C 0.4193(6) 0.6241(9) 0.1871(6) 0.090(4) Uani 1 1 d U
H43A H 0.4357 0.6587 0.1545 0.135 Uiso 1 1 calc R
H43B H 0.4533 0.6277 0.2321 0.135 Uiso 1 1 calc R
H43C H 0.3789 0.6594 0.1876 0.135 Uiso 1 1 calc R
C44 C 0.4061(5) 0.5716(9) -0.0001(6) 0.083(3) Uani 1 1 d U
H44A H 0.4381 0.6043 0.0399 0.124 Uiso 1 1 calc R
H44B H 0.3973 0.6188 -0.0388 0.124 Uiso 1 1 calc R
H44C H 0.4244 0.5056 -0.0097 0.124 Uiso 1 1 calc R
C45 C 0.2874(6) 0.6786(8) 0.0231(6) 0.081(3) Uani 1 1 d U
H45A H 0.2395 0.6710 0.0132 0.122 Uiso 1 1 calc R
H45B H 0.2952 0.7273 -0.0093 0.122 Uiso 1 1 calc R
H45C H 0.3083 0.7059 0.0689 0.122 Uiso 1 1 calc R
C46 C 0.2663(5) 0.4818(7) -0.0649(4) 0.056(2) Uani 1 1 d U
H46A H 0.2758 0.4068 -0.0647 0.084 Uiso 1 1 calc R
H46B H 0.2727 0.5148 -0.1041 0.084 Uiso 1 1 calc R
H46C H 0.2202 0.4919 -0.0672 0.084 Uiso 1 1 calc R
Eu1 Eu 0.24859(2) 0.33257(4) 0.05813(2) 0.03946(16) Uani 1 1 d .
N1 N 0.1600(4) 0.5496(6) 0.1014(4) 0.056(2) Uani 1 1 d .
N2 N 0.1075(4) 0.5127(5) -0.0034(3) 0.0406(18) Uani 1 1 d .
N3 N 0.1474(3) 0.2967(5) -0.0369(3) 0.0361(17) Uani 1 1 d .
N4 N 0.2395(4) 0.1296(5) -0.0554(3) 0.0389(18) Uani 1 1 d .
N5 N 0.3351(4) 0.1971(5) -0.0487(4) 0.0423(19) Uani 1 1 d .
N6 N 0.2468(4) 0.2081(6) 0.1401(3) 0.0444(19) Uani 1 1 d .
N7 N 0.3342(4) 0.4586(6) 0.0852(3) 0.051(2) Uani 1 1 d .
Si1 Si 0.31009(15) 0.1142(2) 0.16732(14) 0.0562(8) Uani 1 1 d .
Si2 Si 0.17867(15) 0.1976(2) 0.16814(14) 0.0540(8) Uani 1 1 d .
Si3 Si 0.39960(15) 0.4802(3) 0.16173(15) 0.0653(9) Uani 1 1 d .
Si4 Si 0.32506(15) 0.5444(2) 0.01589(15) 0.0560(8) Uani 1 1 d .

loop_
_atom_site_aniso_label
_atom_site_aniso_U_11
_atom_site_aniso_U_22
_atom_site_aniso_U_33
_atom_site_aniso_U_23
_atom_site_aniso_U_13
_atom_site_aniso_U_12
C1 0.109(5) 0.105(4) 0.065(4) -0.020(4) 0.028(4) -0.003(4)
C2 0.116(5) 0.103(5) 0.077(4) -0.027(4) 0.022(4) -0.008(4)
C3 0.114(5) 0.108(5) 0.068(5) -0.032(4) 0.032(4) 0.002(5)
C4 0.106(5) 0.110(5) 0.064(4) -0.016(4) 0.026(4) -0.003(4)
C5 0.101(4) 0.097(4) 0.062(4) -0.018(4) 0.022(4) -0.001(4)
C6 0.091(4) 0.087(4) 0.045(4) -0.019(3) 0.027(3) -0.003(4)
C7 0.092(4) 0.089(4) 0.051(4) -0.018(3) 0.017(3) 0.002(4)
C8 0.082(4) 0.075(4) 0.042(4) -0.016(3) 0.019(3) 0.006(4)
C9 0.066(4) 0.064(4) 0.038(3) -0.009(3) 0.016(3) 0.008(3)
C10 0.066(3) 0.063(3) 0.034(3) -0.006(3) 0.021(3) -0.002(3)
C11 0.055(3) 0.053(3) 0.028(3) -0.001(3) 0.018(3) 0.001(3)
C12 0.060(3) 0.053(3) 0.033(3) 0.001(3) 0.018(3) 0.002(3)
C13 0.059(4) 0.056(4) 0.035(3) 0.009(3) 0.013(3) 0.002(3)
C14 0.060(4) 0.060(4) 0.027(3) 0.001(3) 0.013(3) 0.003(3)
C15 0.057(3) 0.053(3) 0.033(3) -0.005(3) 0.015(3) 0.003(3)
C16 0.049(3) 0.051(3) 0.029(3) -0.001(3) 0.019(3) 0.000(3)
C17 0.091(7) 0.079(6) 0.041(5) 0.021(5) 0.020(5) 0.020(6)
C18 0.050(3) 0.050(3) 0.028(3) -0.002(3) 0.018(3) -0.002(3)
C19 0.052(3) 0.056(3) 0.031(3) -0.001(3) 0.020(3) -0.002(3)
C20 0.055(4) 0.060(4) 0.030(3) -0.004(3) 0.020(3) -0.012(3)
C21 0.061(4) 0.054(4) 0.033(3) 0.000(3) 0.018(3) -0.010(3)
C22 0.057(3) 0.056(3) 0.037(3) -0.001(3) 0.017(3) -0.003(3)
C23 0.052(3) 0.052(3) 0.032(3) -0.003(3) 0.018(3) -0.005(3)
C24 0.087(7) 0.061(6) 0.078(7) -0.006(5) 0.033(6) -0.019(5)
C25 0.055(4) 0.059(4) 0.041(3) -0.005(3) 0.020(3) -0.004(3)
C26 0.051(4) 0.061(4) 0.047(4) -0.007(3) 0.025(3) -0.003(3)
C27 0.047(3) 0.056(3) 0.037(3) -0.001(3) 0.022(3) -0.001(3)
C28 0.051(3) 0.065(4) 0.051(3) 0.000(3) 0.022(3) -0.003(3)
C29 0.051(4) 0.070(4) 0.052(4) 0.002(3) 0.027(3) -0.002(3)
C30 0.054(4) 0.077(4) 0.060(4) 0.002(3) 0.023(3) -0.002(3)
C31 0.060(4) 0.082(4) 0.064(4) 0.001(4) 0.030(4) 0.001(4)
C32 0.058(4) 0.083(4) 0.072(4) 0.004(4) 0.029(4) 0.002(4)
C33 0.064(4) 0.086(4) 0.067(4) 0.010(4) 0.019(4) 0.004(4)
C34 0.061(4) 0.081(4) 0.061(4) 0.006(4) 0.026(4) -0.002(4)
C35 0.069(6) 0.118(7) 0.077(6) 0.014(6) 0.019(6) 0.001(6)
C36 0.084(6) 0.087(7) 0.076(6) 0.006(6) 0.027(6) 0.017(6)
C37 0.084(7) 0.130(8) 0.059(7) 0.032(6) 0.021(6) 0.021(7)
C38 0.066(6) 0.096(7) 0.084(7) 0.000(6) 0.030(6) -0.018(6)
C39 0.077(7) 0.137(8) 0.046(6) -0.004(6) 0.036(5) -0.003(6)
C40 0.067(6) 0.077(5) 0.045(5) -0.008(4) 0.032(4) 0.004(5)
C41 0.061(7) 0.124(8) 0.090(7) 0.000(7) 0.007(6) -0.025(6)
C42 0.084(7) 0.111(7) 0.048(6) 0.000(5) 0.009(5) -0.012(6)
C43 0.089(7) 0.104(7) 0.065(7) -0.009(6) 0.011(6) -0.033(6)
C44 0.076(7) 0.092(7) 0.087(7) 0.003(6) 0.036(6) -0.021(6)
C45 0.092(7) 0.071(6) 0.081(6) 0.006(5) 0.030(6) -0.010(6)
C46 0.069(5) 0.060(5) 0.043(5) 0.011(4) 0.024(4) -0.008(4)
Eu1 0.0423(3) 0.0486(3) 0.0264(2) -0.0012(2) 0.01049(18) -0.0026(3)
N1 0.058(5) 0.071(5) 0.028(4) -0.006(4) 0.001(4) 0.010(4)
N2 0.053(5) 0.043(4) 0.028(4) -0.004(3) 0.017(4) 0.007(4)
N3 0.045(4) 0.029(4) 0.032(4) -0.007(3) 0.011(3) -0.002(3)
N4 0.051(5) 0.040(4) 0.029(4) -0.005(3) 0.018(4) -0.004(3)
N5 0.042(5) 0.046(5) 0.040(5) -0.002(3) 0.017(4) 0.003(3)
N6 0.046(5) 0.066(5) 0.023(4) 0.002(3) 0.014(3) 0.002(4)
N7 0.051(5) 0.070(5) 0.030(4) 0.006(4) 0.013(4) 0.010(4)
Si1 0.0554(19) 0.0763(19) 0.0385(17) 0.0150(14) 0.0181(14) 0.0060(16)
Si2 0.0561(18) 0.073(2) 0.0381(16) -0.0017(13) 0.0231(14) -0.0080(15)
Si3 0.0554(19) 0.084(2) 0.0490(19) -0.0042(16) 0.0081(16) -0.0152(17)
Si4 0.063(2) 0.0520(17) 0.0555(19) 0.0014(14) 0.0228(16) -0.0109(15)

loop_
_atom_type_symbol
_atom_type_description
_atom_type_scat_dispersion_real
_atom_type_scat_dispersion_imag
_atom_type_scat_source
C C 0.0033 0.0016 'International Tables Vol C Tables 4.2.6.8 and 6.1.1.4'
H H 0.0000 0.0000 'International Tables Vol C Tables 4.2.6.8 and 6.1.1.4'
Eu Eu -0.1578 3.6682 'International Tables Vol C Tables 4.2.6.8 and 6.1.1.4'
N N 0.0061 0.0033 'International Tables Vol C Tables 4.2.6.8 and 6.1.1.4'
Si Si 0.0817 0.0704 'International Tables Vol C Tables 4.2.6.8 and 6.1.1.4'

loop_
_geom_angle_atom_site_label_1
_geom_angle_atom_site_label_2
_geom_angle_atom_site_label_3
_geom_angle
C6 C1 C2 118.0(13)
C6 C1 H1 121.0
C2 C1 H1 121.0
C3 C2 C1 117.6(13)
C3 C2 H2 121.2
C1 C2 H2 121.2
C4 C3 C2 122.9(13)
C4 C3 H3 118.6
C2 C3 H3 118.5
C3 C4 C5 119.4(14)
C3 C4 H4 120.3
C5 C4 H4 120.3
C4 C5 C6 124.0(13)
C4 C5 H5 118.0
C6 C5 H5 118.0
C1 C6 C5 118.0(11)
C1 C6 C7 119.8(12)
C5 C6 C7 122.2(11)
N1 C7 C6 113.1(9)
N1 C7 H7A 109.0
C6 C7 H7A 109.0
N1 C7 H7B 109.0
C6 C7 H7B 109.0
H7A C7 H7B 107.8
C9 C8 N1 106.3(9)
C9 C8 H8 126.9
N1 C8 H8 126.9
C8 C9 N2 105.0(9)
C8 C9 H9 127.5
N2 C9 H9 127.5
N2 C10 N1 100.5(8)
N2 C10 Eu1 129.6(6)
N1 C10 Eu1 128.3(6)
C12 C11 C16 122.4(8)
C12 C11 N2 115.4(8)
C16 C11 N2 122.0(7)
C11 C12 C13 122.2(8)
C11 C12 H12 118.9
C13 C12 H12 118.9
C14 C13 C12 116.7(8)
C14 C13 C17 122.3(8)
C12 C13 C17 121.0(9)
C13 C14 C15 121.2(8)
C13 C14 H14 119.4
C15 C14 H14 119.4
C14 C15 C16 122.2(8)
C14 C15 H15 118.9
C16 C15 H15 118.9
C11 C16 C15 115.1(8)
C11 C16 N3 124.8(8)
C15 C16 N3 119.8(7)
C13 C17 H17A 109.5
C13 C17 H17B 109.5
H17A C17 H17B 109.5
C13 C17 H17C 109.5
H17A C17 H17C 109.5
H17B C17 H17C 109.5
N3 C18 C23 124.7(8)
N3 C18 C19 120.6(8)
C23 C18 C19 114.7(8)
C20 C19 C18 122.6(9)
C20 C19 H19 118.7
C18 C19 H19 118.7
C19 C20 C21 120.7(9)
C19 C20 H20 119.6
C21 C20 H20 119.6
C22 C21 C20 118.1(8)
C22 C21 C24 120.7(9)
C20 C21 C24 121.2(9)
C21 C22 C23 120.4(9)
C21 C22 H22 119.8
C23 C22 H22 119.8
C22 C23 C18 123.1(9)
C22 C23 N4 115.3(8)
C18 C23 N4 121.6(8)
C21 C24 H24A 109.5
C21 C24 H24B 109.5
H24A C24 H24B 109.5
C21 C24 H24C 109.5
H24A C24 H24C 109.5
H24B C24 H24C 109.5
C26 C25 N4 105.1(8)
C26 C25 H25 127.5
N4 C25 H25 127.5
C25 C26 N5 108.1(9)
C25 C26 H26 125.9
N5 C26 H26 125.9
N4 C27 N5 102.9(7)
N4 C27 Eu1 117.6(6)
N5 C27 Eu1 139.4(6)
N5 C28 C29 113.4(8)
N5 C28 H28A 108.9
C29 C28 H28A 108.9
N5 C28 H28B 108.9
C29 C28 H28B 108.9
H28A C28 H28B 107.7
C34 C29 C30 119.2(10)
C34 C29 C28 120.1(9)
C30 C29 C28 120.7(9)
C31 C30 C29 120.8(10)
C31 C30 H30 119.6
C29 C30 H30 119.6
C30 C31 C32 120.3(11)
C30 C31 H31 119.9
C32 C31 H31 119.9
C33 C32 C31 121.0(11)
C33 C32 H32 119.5
C31 C32 H32 119.5
C32 C33 C34 119.6(10)
C32 C33 H33 120.2
C34 C33 H33 120.2
C29 C34 C33 119.1(10)
C29 C34 H34 120.4
C33 C34 H34 120.4
Si1 C35 H35A 109.5
Si1 C35 H35B 109.5
H35A C35 H35B 109.5
Si1 C35 H35C 109.5
H35A C35 H35C 109.5
H35B C35 H35C 109.5
Si1 C36 H36A 109.5
Si1 C36 H36B 109.5
H36A C36 H36B 109.5
Si1 C36 H36C 109.5
H36A C36 H36C 109.5
H36B C36 H36C 109.5
Si1 C37 H37A 109.5
Si1 C37 H37B 109.5
H37A C37 H37B 109.5
Si1 C37 H37C 109.5
H37A C37 H37C 109.5
H37B C37 H37C 109.5
Si2 C38 H38A 109.5
Si2 C38 H38B 109.5
H38A C38 H38B 109.5
Si2 C38 H38C 109.5
H38A C38 H38C 109.5
H38B C38 H38C 109.5
Si2 C39 H39A 109.5
Si2 C39 H39B 109.5
H39A C39 H39B 109.5
Si2 C39 H39C 109.5
H39A C39 H39C 109.5
H39B C39 H39C 109.5
Si2 C40 H40A 109.5
Si2 C40 H40B 109.5
H40A C40 H40B 109.5
Si2 C40 H40C 109.5
H40A C40 H40C 109.5
H40B C40 H40C 109.5
Si3 C41 H41A 109.5
Si3 C41 H41B 109.5
H41A C41 H41B 109.5
Si3 C41 H41C 109.5
H41A C41 H41C 109.5
H41B C41 H41C 109.5
Si3 C42 H42A 109.5
Si3 C42 H42B 109.5
H42A C42 H42B 109.5
Si3 C42 H42C 109.5
H42A C42 H42C 109.5
H42B C42 H42C 109.5
Si3 C43 H43A 109.5
Si3 C43 H43B 109.5
H43A C43 H43B 109.5
Si3 C43 H43C 109.5
H43A C43 H43C 109.5
H43B C43 H43C 109.5
Si4 C44 H44A 109.5
Si4 C44 H44B 109.5
H44A C44 H44B 109.5
Si4 C44 H44C 109.5
H44A C44 H44C 109.5
H44B C44 H44C 109.5
Si4 C45 H45A 109.5
Si4 C45 H45B 109.5
H45A C45 H45B 109.5
Si4 C45 H45C 109.5
H45A C45 H45C 109.5
H45B C45 H45C 109.5
Si4 C46 H46A 109.5
Si4 C46 H46B 109.5
H46A C46 H46B 109.5
Si4 C46 H46C 109.5
H46A C46 H46C 109.5
H46B C46 H46C 109.5
N7 Eu1 N6 119.3(2)
N7 Eu1 N3 136.5(2)
N6 Eu1 N3 104.0(2)
N7 Eu1 C10 87.3(3)
N6 Eu1 C10 112.3(3)
N3 Eu1 C10 72.2(3)
N7 Eu1 C27 101.4(3)
N6 Eu1 C27 98.7(3)
N3 Eu1 C27 74.0(3)
C10 Eu1 C27 138.4(3)
C8 N1 C10 113.8(8)
C8 N1 C7 126.9(8)
C10 N1 C7 119.3(8)
C10 N2 C9 114.4(7)
C10 N2 C11 123.2(7)
C9 N2 C11 122.4(7)
C18 N3 C16 114.6(7)
C18 N3 Eu1 114.9(5)
C16 N3 Eu1 130.5(5)
C27 N4 C25 111.5(7)
C27 N4 C23 126.3(7)
C25 N4 C23 122.1(7)
C26 N5 C27 112.4(8)
C26 N5 C28 123.0(8)
C27 N5 C28 124.5(7)
Si1 N6 Si2 118.5(4)
Si1 N6 Eu1 119.6(4)
Si2 N6 Eu1 121.5(4)
Si3 N7 Si4 119.0(4)
Si3 N7 Eu1 129.6(4)
Si4 N7 Eu1 111.3(3)
N6 Si1 C36 114.1(4)
N6 Si1 C35 110.7(4)
C36 Si1 C35 105.8(5)
N6 Si1 C37 112.4(5)
C36 Si1 C37 106.8(5)
C35 Si1 C37 106.5(5)
N6 Si2 C38 114.1(4)
N6 Si2 C40 112.6(4)
C38 Si2 C40 105.0(5)
N6 Si2 C39 111.6(4)
C38 Si2 C39 107.5(5)
C40 Si2 C39 105.3(5)
N7 Si3 C41 114.0(5)
N7 Si3 C43 115.8(4)
C41 Si3 C43 104.2(5)
N7 Si3 C42 110.7(4)
C41 Si3 C42 107.6(5)
C43 Si3 C42 103.6(5)
N7 Si4 C46 109.1(4)
N7 Si4 C44 114.0(4)
C46 Si4 C44 106.1(5)
N7 Si4 C45 114.4(5)
C46 Si4 C45 106.1(5)
C44 Si4 C45 106.5(5)

loop_
_geom_bond_atom_site_label_1
_geom_bond_atom_site_label_2
_geom_bond_distance
C1 C6 1.390(15)
C1 C2 1.468(16)
C1 H1 0.9300
C2 C3 1.398(17)
C2 H2 0.9300
C3 C4 1.314(15)
C3 H3 0.9300
C4 C5 1.347(15)
C4 H4 0.9300
C5 C6 1.390(15)
C5 H5 0.9300
C6 C7 1.477(13)
C7 N1 1.486(11)
C7 H7A 0.9700
C7 H7B 0.9700
C8 C9 1.374(12)
C8 N1 1.373(11)
C8 H8 0.9300
C9 N2 1.382(10)
C9 H9 0.9300
C10 N2 1.374(10)
C10 N1 1.380(11)
C10 Eu1 2.554(10)
C11 C12 1.378(11)
C11 C16 1.380(11)
C11 N2 1.469(10)
C12 C13 1.390(11)
C12 H12 0.9300
C13 C14 1.372(12)
C13 C17 1.516(11)
C14 C15 1.394(11)
C14 H14 0.9300
C15 C16 1.413(11)
C15 H15 0.9300
C16 N3 1.415(10)
C17 H17A 0.9600
C17 H17B 0.9600
C17 H17C 0.9600
C18 N3 1.384(9)
C18 C23 1.393(11)
C18 C19 1.416(12)
C19 C20 1.382(11)
C19 H19 0.9300
C20 C21 1.389(12)
C20 H20 0.9300
C21 C22 1.386(12)
C21 C24 1.529(11)
C22 C23 1.391(11)
C22 H22 0.9300
C23 N4 1.467(11)
C24 H24A 0.9600
C24 H24B 0.9600
C24 H24C 0.9600
C25 C26 1.340(12)
C25 N4 1.426(10)
C25 H25 0.9300
C26 N5 1.367(10)
C26 H26 0.9300
C27 N4 1.363(10)
C27 N5 1.370(10)
C27 Eu1 2.569(9)
C28 N5 1.480(10)
C28 C29 1.497(12)
C28 H28A 0.9700
C28 H28B 0.9700
C29 C34 1.387(12)
C29 C30 1.392(13)
C30 C31 1.372(13)
C30 H30 0.9300
C31 C32 1.372(13)
C31 H31 0.9300
C32 C33 1.356(14)
C32 H32 0.9300
C33 C34 1.431(14)
C33 H33 0.9300
C34 H34 0.9300
C35 Si1 1.874(11)
C35 H35A 0.9600
C35 H35B 0.9600
C35 H35C 0.9600
C36 Si1 1.844(11)
C36 H36A 0.9600
C36 H36B 0.9600
C36 H36C 0.9600
C37 Si1 1.891(10)
C37 H37A 0.9600
C37 H37B 0.9600
C37 H37C 0.9600
C38 Si2 1.871(10)
C38 H38A 0.9600
C38 H38B 0.9600
C38 H38C 0.9600
C39 Si2 1.881(10)
C39 H39A 0.9600
C39 H39B 0.9600
C39 H39C 0.9600
C40 Si2 1.878(9)
C40 H40A 0.9600
C40 H40B 0.9600
C40 H40C 0.9600
C41 Si3 1.846(12)
C41 H41A 0.9600
C41 H41B 0.9600
C41 H41C 0.9600
C42 Si3 1.882(11)
C42 H42A 0.9600
C42 H42B 0.9600
C42 H42C 0.9600
C43 Si3 1.881(11)
C43 H43A 0.9600
C43 H43B 0.9600
C43 H43C 0.9600
C44 Si4 1.873(10)
C44 H44A 0.9600
C44 H44B 0.9600
C44 H44C 0.9600
C45 Si4 1.884(10)
C45 H45A 0.9600
C45 H45B 0.9600
C45 H45C 0.9600
C46 Si4 1.874(9)
C46 H46A 0.9600
C46 H46B 0.9600
C46 H46C 0.9600
Eu1 N7 2.311(7)
Eu1 N6 2.313(7)
Eu1 N3 2.388(6)
N6 Si1 1.717(7)
N6 Si2 1.723(7)
N7 Si3 1.722(7)
N7 Si4 1.749(7)

loop_
_geom_torsion_atom_site_label_1
_geom_torsion_atom_site_label_2
_geom_torsion_atom_site_label_3
_geom_torsion_atom_site_label_4
_geom_torsion
C6 C1 C2 C3 -3.8(18)
C1 C2 C3 C4 2(2)
C2 C3 C4 C5 1(2)
C3 C4 C5 C6 -2(2)
C2 C1 C6 C5 3.3(17)
C2 C1 C6 C7 -178.5(11)
C4 C5 C6 C1 -0.6(19)
C4 C5 C6 C7 -178.8(11)
C1 C6 C7 N1 -102.0(13)
C5 C6 C7 N1 76.2(14)
N1 C8 C9 N2 1.0(11)
C16 C11 C12 C13 -0.8(15)
N2 C11 C12 C13 -174.9(8)
C11 C12 C13 C14 3.7(14)
C11 C12 C13 C17 -177.2(9)
C12 C13 C14 C15 -3.7(14)
C17 C13 C14 C15 177.2(9)
C13 C14 C15 C16 0.8(14)
C12 C11 C16 C15 -2.1(14)
N2 C11 C16 C15 171.6(8)
C12 C11 C16 N3 172.3(8)
N2 C11 C16 N3 -13.9(14)
C14 C15 C16 C11 2.1(13)
C14 C15 C16 N3 -172.7(8)
N3 C18 C19 C20 -174.2(7)
C23 C18 C19 C20 2.7(12)
C18 C19 C20 C21 2.5(13)
C19 C20 C21 C22 -4.0(13)
C19 C20 C21 C24 176.0(8)
C20 C21 C22 C23 0.3(13)
C24 C21 C22 C23 -179.7(8)
C21 C22 C23 C18 5.3(13)
C21 C22 C23 N4 -171.6(8)
N3 C18 C23 C22 170.1(8)
C19 C18 C23 C22 -6.5(12)
N3 C18 C23 N4 -13.2(13)
C19 C18 C23 N4 170.1(7)
N4 C25 C26 N5 -0.2(10)
N5 C28 C29 C34 -89.9(11)
N5 C28 C29 C30 90.6(11)
C34 C29 C30 C31 1.9(15)
C28 C29 C30 C31 -178.7(9)
C29 C30 C31 C32 -1.4(15)
C30 C31 C32 C33 -1.3(16)
C31 C32 C33 C34 3.2(16)
C30 C29 C34 C33 0.1(15)
C28 C29 C34 C33 -179.4(9)
C32 C33 C34 C29 -2.6(16)
N2 C10 Eu1 N7 127.9(8)
N1 C10 Eu1 N7 -69.6(9)
N2 C10 Eu1 N6 -111.4(8)
N1 C10 Eu1 N6 51.2(9)
N2 C10 Eu1 N3 -13.2(7)
N1 C10 Eu1 N3 149.4(9)
N2 C10 Eu1 C27 23.8(10)
N1 C10 Eu1 C27 -173.7(7)
N4 C27 Eu1 N7 -172.9(6)
N5 C27 Eu1 N7 2.8(10)
N4 C27 Eu1 N6 64.7(6)
N5 C27 Eu1 N6 -119.6(9)
N4 C27 Eu1 N3 -37.4(6)
N5 C27 Eu1 N3 138.3(10)
N4 C27 Eu1 C10 -74.0(8)
N5 C27 Eu1 C10 101.7(10)
C9 C8 N1 C10 -1.0(12)
C9 C8 N1 C7 178.4(9)
N2 C10 N1 C8 0.5(11)
Eu1 C10 N1 C8 -165.9(7)
N2 C10 N1 C7 -178.9(8)
Eu1 C10 N1 C7 14.7(13)
C6 C7 N1 C8 -3.1(16)
C6 C7 N1 C10 176.2(10)
N1 C10 N2 C9 0.2(10)
Eu1 C10 N2 C9 166.3(7)
N1 C10 N2 C11 176.8(8)
Eu1 C10 N2 C11 -17.1(12)
C8 C9 N2 C10 -0.7(11)
C8 C9 N2 C11 -177.4(8)
C12 C11 N2 C10 -147.0(8)
C16 C11 N2 C10 38.9(13)
C12 C11 N2 C9 29.4(12)
C16 C11 N2 C9 -144.8(9)
C23 C18 N3 C16 128.4(9)
C19 C18 N3 C16 -55.1(10)
C23 C18 N3 Eu1 -49.4(10)
C19 C18 N3 Eu1 127.1(7)
C11 C16 N3 C18 148.7(9)
C15 C16 N3 C18 -37.0(11)
C11 C16 N3 Eu1 -33.8(12)
C15 C16 N3 Eu1 140.4(7)
N7 Eu1 N3 C18 149.5(5)
N6 Eu1 N3 C18 -35.4(6)
C10 Eu1 N3 C18 -144.7(6)
C27 Eu1 N3 C18 59.8(6)
N7 Eu1 N3 C16 -27.9(8)
N6 Eu1 N3 C16 147.2(7)
C10 Eu1 N3 C16 37.8(7)
C27 Eu1 N3 C16 -117.6(7)
N5 C27 N4 C25 0.0(9)
Eu1 C27 N4 C25 177.1(5)
N5 C27 N4 C23 -177.5(7)
Eu1 C27 N4 C23 -0.3(11)
C26 C25 N4 C27 0.1(10)
C26 C25 N4 C23 177.7(7)
C22 C23 N4 C27 -141.8(8)
C18 C23 N4 C27 41.2(12)
C22 C23 N4 C25 40.9(11)
C18 C23 N4 C25 -136.0(8)
C25 C26 N5 C27 0.2(10)
C25 C26 N5 C28 -176.1(8)
N4 C27 N5 C26 -0.1(10)
Eu1 C27 N5 C26 -176.2(7)
N4 C27 N5 C28 176.1(7)
Eu1 C27 N5 C28 0.0(14)
C29 C28 N5 C26 -42.3(12)
C29 C28 N5 C27 141.9(9)
N7 Eu1 N6 Si1 -66.3(5)
N3 Eu1 N6 Si1 117.6(4)
C10 Eu1 N6 Si1 -166.2(4)
C27 Eu1 N6 Si1 42.1(4)
N7 Eu1 N6 Si2 120.8(4)
N3 Eu1 N6 Si2 -55.3(4)
C10 Eu1 N6 Si2 20.9(5)
C27 Eu1 N6 Si2 -130.8(4)
N6 Eu1 N7 Si3 -2.6(6)
N3 Eu1 N7 Si3 171.9(4)
C10 Eu1 N7 Si3 111.6(5)
C27 Eu1 N7 Si3 -109.5(5)
N6 Eu1 N7 Si4 -179.6(3)
N3 Eu1 N7 Si4 -5.1(6)
C10 Eu1 N7 Si4 -65.4(4)
C27 Eu1 N7 Si4 73.5(4)
Si2 N6 Si1 C36 74.4(6)
Eu1 N6 Si1 C36 -98.7(5)
Si2 N6 Si1 C35 -166.3(5)
Eu1 N6 Si1 C35 20.6(6)
Si2 N6 Si1 C37 -47.4(6)
Eu1 N6 Si1 C37 139.5(5)
Si1 N6 Si2 C38 -46.4(6)
Eu1 N6 Si2 C38 126.6(5)
Si1 N6 Si2 C40 -166.0(4)
Eu1 N6 Si2 C40 6.9(6)
Si1 N6 Si2 C39 75.7(6)
Eu1 N6 Si2 C39 -111.3(5)
Si4 N7 Si3 C41 -82.9(6)
Eu1 N7 Si3 C41 100.3(6)
Si4 N7 Si3 C43 38.1(7)
Eu1 N7 Si3 C43 -138.7(6)
Si4 N7 Si3 C42 155.7(5)
Eu1 N7 Si3 C42 -21.1(7)
Si3 N7 Si4 C46 165.1(5)
Eu1 N7 Si4 C46 -17.5(5)
Si3 N7 Si4 C44 46.7(7)
Eu1 N7 Si4 C44 -135.9(4)
Si3 N7 Si4 C45 -76.2(6)
Eu1 N7 Si4 C45 101.1(5)

loop_
_platon_squeeze_void_nr
_platon_squeeze_void_average_x
_platon_squeeze_void_average_y
_platon_squeeze_void_average_z
_platon_squeeze_void_volume
_platon_squeeze_void_count_electrons
_platon_squeeze_void_content
1 0.612 0.200 0.688 30 8 ' '
2 0.888 0.169 0.855 19 4 ' '
3 0.612 0.300 0.188 30 8 ' '
4 0.888 0.330 0.355 19 4 ' '
5 0.388 0.700 0.812 30 7 ' '
6 0.112 0.669 0.645 19 4 ' '
7 0.388 0.800 0.312 30 7 ' '
8 0.112 0.831 0.145 19 4 ' '
